data_4340256
loop_
_publ_author_name
'Zang, Shuangquan'
'Su, Yang'
'Li, Yizhi'
'Ni, Zhaoping'
'Meng, Qingjin'

_publ_section_title
;
 Assemblies of a new flexible multicarboxylate ligand and d10 metal
 centers toward the construction of homochiral helical coordination
 polymers: structures, luminescence, and NLO-active properties.
;
_journal_issue 1
_journal_name_full 'Inorganic chemistry'
_journal_page_first 174
_journal_page_last 180
_journal_paper_doi 10.1021/ic051502m
_journal_volume 45
_journal_year 2006
_chemical_absolute_configuration unk
_chemical_formula_moiety 'C26 H20 N2 O12 Zn2, 2(H2 O)'
_chemical_formula_sum 'C26 H24 N2 O14 Zn2'
_chemical_formula_weight 719.21
_chemical_name_systematic
; 
 ? 
;
_space_group_IT_number 19
_symmetry_cell_setting orthorhombic
_symmetry_space_group_name_Hall 'P 2ac 2ab'
_symmetry_space_group_name_H-M 'P 21 21 21'
_atom_sites_solution_hydrogens geom
_atom_sites_solution_primary direct
_atom_sites_solution_secondary difmap
_audit_creation_method SHELXL-97
_cell_angle_alpha 90.00
_cell_angle_beta 90.00
_cell_angle_gamma 90.00
_cell_formula_units_Z 4
_cell_length_a 10.091(5)
_cell_length_b 14.828(7)
_cell_length_c 19.711(9)
_cell_measurement_reflns_used 782
_cell_measurement_temperature 293(2)
_cell_measurement_theta_max 35.585
_cell_measurement_theta_min 4.535
_cell_volume 2949(2)
_computing_cell_refinement SMART
_computing_data_collection 'SMART (Bruker, 2000)'
_computing_data_reduction 'SAINT (Bruker, 2000)'
_computing_molecular_graphics SHELXTL
_computing_publication_material SHELXTL
_computing_structure_refinement SHELXTL
_computing_structure_solution 'SHELXTL (Bruker, 2000)'
_diffrn_ambient_temperature 293(2)
_diffrn_measured_fraction_theta_full 0.999
_diffrn_measured_fraction_theta_max 0.999
_diffrn_measurement_device_type 'Bruker Smart Aepex CCD area detector'
_diffrn_measurement_method 'phi and omega scans'
_diffrn_radiation_monochromator graphite
_diffrn_radiation_source 'sealed tube'
_diffrn_radiation_type MoK\a
_diffrn_radiation_wavelength 0.71073
_diffrn_reflns_av_R_equivalents 0.0457
_diffrn_reflns_av_sigmaI/netI 0.0607
_diffrn_reflns_limit_h_max 12
_diffrn_reflns_limit_h_min -12
_diffrn_reflns_limit_k_max 18
_diffrn_reflns_limit_k_min -17
_diffrn_reflns_limit_l_max 24
_diffrn_reflns_limit_l_min -19
_diffrn_reflns_number 15960
_diffrn_reflns_theta_full 26.00
_diffrn_reflns_theta_max 26.00
_diffrn_reflns_theta_min 2.07
_exptl_absorpt_coefficient_mu 1.699
_exptl_absorpt_correction_T_max 0.848
_exptl_absorpt_correction_T_min 0.677
_exptl_absorpt_correction_type multi-scan
_exptl_absorpt_process_details 'SADABS(Bruker, 2000)'
_exptl_crystal_colour colourless
_exptl_crystal_density_diffrn 1.620
_exptl_crystal_density_method 'not measured'
_exptl_crystal_description needle
_exptl_crystal_F_000 1464
_exptl_crystal_size_max 0.3
_exptl_crystal_size_mid 0.2
_exptl_crystal_size_min 0.1
_refine_diff_density_max 0.393
_refine_diff_density_min -0.574
_refine_diff_density_rms 0.085
_refine_ls_abs_structure_details 'Flack H D (1983), Acta Cryst. A39, 876-881'
_refine_ls_abs_structure_Flack 0.072(16)
_refine_ls_extinction_method none
_refine_ls_goodness_of_fit_ref 1.072
_refine_ls_hydrogen_treatment constr
_refine_ls_matrix_type full
_refine_ls_number_parameters 397
_refine_ls_number_reflns 5757
_refine_ls_number_restraints 0
_refine_ls_restrained_S_all 1.072
_refine_ls_R_factor_all 0.0648
_refine_ls_R_factor_gt 0.0538
_refine_ls_shift/su_max 0.000
_refine_ls_shift/su_mean 0.000
_refine_ls_structure_factor_coef Fsqd
_refine_ls_weighting_details 'calc w=1/[\s^2^(Fo^2^)+(0.0700P)^2^+0.1400P] where P=(Fo^2^+2Fc^2^)/3'
_refine_ls_weighting_scheme calc
_refine_ls_wR_factor_gt 0.1178
_refine_ls_wR_factor_ref 0.1210
_reflns_number_gt 5093
_reflns_number_total 5757
_reflns_threshold_expression >2sigma(I)
_cod_data_source_file ic051502msi20050902_052257.cif
_cod_data_source_block 41218am
_cod_depositor_comments
;
The following automatic conversions were performed:

'_symmetry_cell_setting' value 'Orthorhombic ' changed to
'orthorhombic' according to
/usr/data/users/saulius/automatic-downloads/retrospective/ACS/lib/dictionaries/cif_core.dic
dictionary named 'cif_core.dic' version 2.4.2 from 2011-04-26.

Automatic conversion script
Id: cif_fix_values 2281 2013-09-26 08:29:07Z andrius 
;
_cod_database_code 4340256

loop_
_symmetry_equiv_pos_as_xyz
'x, y, z'
'-x+1/2, -y, z+1/2'
'-x, y+1/2, -z+1/2'
'x+1/2, -y+1/2, -z'

loop_
_atom_site_label
_atom_site_type_symbol
_atom_site_fract_x
_atom_site_fract_y
_atom_site_fract_z
_atom_site_U_iso_or_equiv
_atom_site_adp_type
_atom_site_occupancy
_atom_site_symmetry_multiplicity
_atom_site_calc_flag
_atom_site_refinement_flags
Zn1 Zn 0.51877(5) 0.64637(4) 0.44625(3) 0.02677(15) Uani 1 1 d .
Zn2 Zn 0.20951(5) 0.87145(3) 0.94207(3) 0.02440(14) Uani 1 1 d .
C1 C 0.4542(5) 0.6463(4) 0.5682(3) 0.0321(11) Uani 1 1 d .
C2 C 0.3913(6) 0.6432(5) 0.6383(3) 0.0407(14) Uani 1 1 d .
C3 C 0.4591(6) 0.5975(4) 0.6885(3) 0.0368(13) Uani 1 1 d .
H3 H 0.5395 0.5697 0.6788 0.044 Uiso 1 1 calc R
C4 C 0.4065(6) 0.5931(4) 0.7538(3) 0.0380(15) Uani 1 1 d .
H4 H 0.4511 0.5620 0.7878 0.046 Uiso 1 1 calc R
C5 C 0.2870(6) 0.6356(4) 0.7678(3) 0.0339(12) Uani 1 1 d .
H5 H 0.2521 0.6336 0.8114 0.041 Uiso 1 1 calc R
C6 C 0.2201(8) 0.6807(4) 0.7175(3) 0.0429(15) Uani 1 1 d .
C7 C 0.2729(5) 0.6851(4) 0.6516(3) 0.0297(11) Uani 1 1 d .
C8 C 0.1805(6) 0.7226(4) 0.5991(3) 0.0351(13) Uani 1 1 d .
C9 C -0.0001(7) 0.6863(4) 0.7611(3) 0.0413(15) Uani 1 1 d .
C10 C -0.0747(5) 0.6180(4) 0.7242(3) 0.0347(13) Uani 1 1 d .
H10 H -0.0534 0.6017 0.6800 0.042 Uiso 1 1 calc R
C11 C -0.1766(6) 0.5798(4) 0.7580(3) 0.0413(15) Uani 1 1 d .
H11 H -0.2251 0.5361 0.7350 0.050 Uiso 1 1 calc R
C12 C -0.2183(6) 0.6012(4) 0.8282(3) 0.0384(14) Uani 1 1 d .
H12 H -0.2946 0.5772 0.8474 0.046 Uiso 1 1 calc R
C13 C -0.1332(6) 0.6613(4) 0.8642(3) 0.0338(12) Uani 1 1 d .
C14 C -0.0288(6) 0.7109(4) 0.8294(3) 0.0346(12) Uani 1 1 d .
C15 C 0.0527(6) 0.7714(4) 0.8670(3) 0.0349(13) Uani 1 1 d .
C16 C -0.1588(5) 0.6855(4) 0.9348(3) 0.0325(12) Uani 1 1 d .
C17 C 0.3503(6) 0.8678(4) 0.8023(3) 0.0422(15) Uani 1 1 d .
H17 H 0.2648 0.8748 0.7854 0.051 Uiso 1 1 calc R
C18 C 0.4478(5) 0.8606(5) 0.7602(3) 0.0434(15) Uani 1 1 d .
H18 H 0.4284 0.8660 0.7142 0.052 Uiso 1 1 calc R
C19 C 0.5787(6) 0.8456(5) 0.7776(3) 0.0461(16) Uani 1 1 d .
C20 C 0.5969(6) 0.8377(5) 0.8470(3) 0.0432(16) Uani 1 1 d .
H20 H 0.6800 0.8225 0.8639 0.052 Uiso 1 1 calc R
C21 C 0.5035(6) 0.8507(4) 0.8871(3) 0.0468(17) Uani 1 1 d .
H21 H 0.5275 0.8506 0.9327 0.056 Uiso 1 1 calc R
C22 C 0.6875(5) 0.8446(4) 0.7290(3) 0.0374(14) Uani 1 1 d .
C23 C 0.6655(6) 0.7981(5) 0.6693(3) 0.0434(15) Uani 1 1 d .
H23 H 0.5851 0.7691 0.6618 0.052 Uiso 1 1 calc R
C24 C 0.7654(6) 0.7952(4) 0.6203(3) 0.0399(14) Uani 1 1 d .
H24 H 0.7512 0.7641 0.5800 0.048 Uiso 1 1 calc R
C25 C 0.9066(6) 0.8840(4) 0.6915(3) 0.0444(17) Uani 1 1 d .
H25 H 0.9876 0.9125 0.6987 0.053 Uiso 1 1 calc R
C26 C 0.8078(5) 0.8878(4) 0.7411(3) 0.0336(12) Uani 1 1 d .
H26 H 0.8222 0.9186 0.7815 0.040 Uiso 1 1 calc R
N1 N 0.8836(6) 0.8374(4) 0.6310(3) 0.0434(13) Uani 1 1 d .
N2 N 0.3705(5) 0.8652(3) 0.8752(2) 0.0371(11) Uani 1 1 d .
O1 O 0.5716(4) 0.6172(3) 0.5606(2) 0.0391(9) Uani 1 1 d .
O2 O 0.3920(4) 0.6790(3) 0.5206(2) 0.0394(11) Uani 1 1 d .
O3 O 0.1902(4) 0.8099(3) 0.59196(19) 0.0322(9) Uani 1 1 d .
O4 O 0.0994(4) 0.6800(3) 0.5741(2) 0.0370(10) Uani 1 1 d .
O5 O 0.1089(4) 0.7335(3) 0.7288(2) 0.0335(9) Uani 1 1 d .
O6 O 0.0511(4) 0.8550(3) 0.8520(2) 0.0385(10) Uani 1 1 d .
O7 O 0.1369(4) 0.7476(2) 0.91160(19) 0.0302(8) Uani 1 1 d .
O8 O -0.1623(4) 0.7651(3) 0.95533(19) 0.0331(9) Uani 1 1 d .
O9 O -0.1856(4) 0.6183(3) 0.97078(19) 0.0356(9) Uani 1 1 d .
O10 O 0.5248(4) 0.5116(3) 0.4347(2) 0.0394(9) Uani 1 1 d .
H10B H 0.4985 0.4949 0.4737 0.047 Uiso 1 1 d R
H10A H 0.6005 0.4864 0.4336 0.047 Uiso 1 1 d R
O11 O 0.1967(4) 1.0117(2) 0.92991(18) 0.0359(9) Uani 1 1 d .
H11B H 0.2602 1.0180 0.9019 0.043 Uiso 1 1 d R
H11A H 0.2270 1.0458 0.9610 0.043 Uiso 1 1 d R
O12 O 0.0435(4) 0.8677(3) 1.00925(17) 0.0327(8) Uani 1 1 d .
H12B H -0.0239 0.8905 0.9898 0.049 Uiso 1 1 d R
H12A H 0.0270 0.8135 1.0202 0.049 Uiso 1 1 d R
O13 O 0.8302(4) 0.9848(3) 0.92380(19) 0.0377(10) Uani 1 1 d .
H13B H 0.8503 1.0340 0.9042 0.057 Uiso 1 1 d R
H13A H 0.8649 0.9409 0.9025 0.057 Uiso 1 1 d R
O14 O 0.9580(4) 0.9894(3) 0.09936(19) 0.0378(9) Uani 1 1 d .
H14A H 1.0072 0.9941 0.0645 0.045 Uiso 1 1 d R
H14B H 0.8923 0.9556 0.0903 0.057 Uiso 1 1 d R

loop_
_atom_site_aniso_label
_atom_site_aniso_U_11
_atom_site_aniso_U_22
_atom_site_aniso_U_33
_atom_site_aniso_U_23
_atom_site_aniso_U_13
_atom_site_aniso_U_12
Zn1 0.0248(3) 0.0249(3) 0.0306(3) -0.0039(3) 0.0017(2) 0.0012(2)
Zn2 0.0244(3) 0.0245(3) 0.0243(3) -0.0038(2) -0.0022(2) -0.0004(2)
C1 0.027(3) 0.042(3) 0.027(3) 0.009(2) -0.001(2) 0.003(2)
C2 0.035(3) 0.047(3) 0.040(3) -0.008(3) -0.002(3) 0.000(3)
C3 0.024(3) 0.053(3) 0.033(3) 0.011(3) 0.006(2) -0.010(2)
C4 0.030(3) 0.029(3) 0.055(4) 0.017(3) -0.022(3) -0.019(2)
C5 0.044(3) 0.031(3) 0.026(3) -0.001(2) -0.010(2) 0.002(3)
C6 0.062(4) 0.046(3) 0.021(3) -0.002(2) 0.009(3) -0.017(3)
C7 0.022(2) 0.035(3) 0.033(3) -0.004(2) 0.011(2) -0.013(2)
C8 0.034(3) 0.043(3) 0.028(3) 0.000(2) -0.008(2) -0.021(3)
C9 0.049(4) 0.042(3) 0.033(3) 0.025(2) 0.009(3) -0.002(3)
C10 0.032(3) 0.042(3) 0.031(3) -0.027(2) 0.009(2) -0.004(2)
C11 0.039(3) 0.041(3) 0.044(3) -0.025(3) -0.008(3) -0.012(3)
C12 0.038(3) 0.045(3) 0.032(3) -0.020(2) -0.008(3) 0.023(3)
C13 0.029(3) 0.026(3) 0.046(3) 0.002(2) 0.001(2) -0.007(2)
C14 0.036(3) 0.040(3) 0.028(3) -0.007(2) 0.007(2) 0.007(2)
C15 0.029(3) 0.050(4) 0.026(3) 0.002(2) 0.013(2) 0.003(2)
C16 0.021(2) 0.055(3) 0.021(3) -0.021(2) -0.004(2) 0.000(2)
C17 0.038(3) 0.052(4) 0.037(3) 0.002(3) -0.021(3) 0.020(3)
C18 0.022(3) 0.049(3) 0.059(4) -0.023(3) 0.012(3) -0.015(3)
C19 0.037(3) 0.050(4) 0.051(4) 0.027(3) 0.002(3) -0.013(3)
C20 0.032(3) 0.058(4) 0.040(3) 0.026(3) 0.004(3) -0.010(3)
C21 0.051(4) 0.050(4) 0.039(3) 0.016(3) -0.025(3) -0.037(3)
C22 0.026(3) 0.047(3) 0.039(3) 0.003(3) 0.010(2) 0.017(2)
C23 0.037(3) 0.064(4) 0.030(3) 0.007(3) -0.014(3) -0.015(3)
C24 0.036(3) 0.039(3) 0.045(4) -0.001(3) 0.011(3) -0.006(3)
C25 0.047(4) 0.043(3) 0.043(4) 0.017(3) 0.034(3) 0.020(3)
C26 0.026(3) 0.045(3) 0.030(3) 0.014(2) 0.003(2) 0.008(2)
N1 0.042(3) 0.050(3) 0.039(3) 0.005(2) -0.004(2) 0.012(2)
N2 0.049(3) 0.028(2) 0.035(3) 0.013(2) 0.012(2) -0.011(2)
O1 0.0303(18) 0.054(2) 0.033(2) 0.013(2) 0.0181(17) 0.0027(17)
O2 0.046(3) 0.041(2) 0.030(2) 0.0068(18) 0.0142(18) 0.027(2)
O3 0.032(2) 0.035(2) 0.029(2) 0.0122(16) -0.0024(16) 0.0082(16)
O4 0.030(2) 0.047(2) 0.034(2) 0.0165(17) -0.0009(16) 0.0148(18)
O5 0.039(2) 0.033(2) 0.029(2) -0.0019(16) 0.0066(17) 0.0054(17)
O6 0.037(2) 0.037(2) 0.042(2) -0.0200(18) -0.0132(18) -0.0136(18)
O7 0.031(2) 0.0280(19) 0.031(2) 0.0044(15) -0.0041(15) 0.0104(16)
O8 0.032(2) 0.038(2) 0.029(2) -0.0141(16) 0.0215(16) -0.0059(15)
O9 0.031(2) 0.045(2) 0.0305(19) 0.0106(17) 0.0115(16) -0.0146(18)
O10 0.037(2) 0.042(2) 0.039(2) 0.0129(18) -0.016(2) -0.0029(17)
O11 0.044(2) 0.034(2) 0.029(2) 0.0021(16) -0.0032(18) -0.0026(17)
O12 0.0266(19) 0.044(2) 0.0271(18) -0.0122(17) 0.0040(15) -0.0063(17)
O13 0.038(2) 0.043(2) 0.032(2) 0.0181(17) -0.0106(17) -0.0067(17)
O14 0.038(2) 0.048(2) 0.028(2) -0.0017(17) -0.0046(18) 0.0183(18)

loop_
_atom_type_symbol
_atom_type_description
_atom_type_scat_dispersion_real
_atom_type_scat_dispersion_imag
_atom_type_scat_source
C C 0.0033 0.0016 'International Tables Vol C Tables 4.2.6.8 and 6.1.1.4'
H H 0.0000 0.0000 'International Tables Vol C Tables 4.2.6.8 and 6.1.1.4'
N N 0.0061 0.0033 'International Tables Vol C Tables 4.2.6.8 and 6.1.1.4'
O O 0.0106 0.0060 'International Tables Vol C Tables 4.2.6.8 and 6.1.1.4'
Zn Zn 0.2839 1.4301 'International Tables Vol C Tables 4.2.6.8 and 6.1.1.4'

loop_
_geom_angle_atom_site_label_1
_geom_angle_atom_site_label_2
_geom_angle_atom_site_label_3
_geom_angle
_geom_angle_site_symmetry_1
_geom_angle_site_symmetry_3
O3 Zn1 O2 138.64(19) 4_566 .
O3 Zn1 O10 104.72(17) 4_566 .
O2 Zn1 O10 109.99(18) . .
O3 Zn1 N1 104.90(19) 4_566 4_466
O2 Zn1 N1 95.18(19) . 4_466
O10 Zn1 N1 92.99(19) . 4_466
O3 Zn1 O1 102.99(14) 4_566 .
O2 Zn1 O1 59.28(15) . .
O10 Zn1 O1 85.35(15) . .
N1 Zn1 O1 151.53(17) 4_466 .
O9 Zn2 O7 119.95(16) 4_567 .
O9 Zn2 N2 97.56(19) 4_567 .
O7 Zn2 N2 93.04(18) . .
O9 Zn2 O11 93.12(16) 4_567 .
O7 Zn2 O11 145.71(15) . .
N2 Zn2 O11 91.12(17) . .
O9 Zn2 O12 83.45(15) 4_567 .
O7 Zn2 O12 83.06(16) . .
N2 Zn2 O12 175.94(19) . .
O11 Zn2 O12 92.76(17) . .
O9 Zn2 O6 169.56(16) 4_567 .
O7 Zn2 O6 57.24(15) . .
N2 Zn2 O6 92.70(18) . .
O11 Zn2 O6 88.58(15) . .
O12 Zn2 O6 86.18(14) . .
O2 C1 O1 121.4(5) . .
O2 C1 C2 119.5(5) . .
O1 C1 C2 119.1(5) . .
C7 C2 C3 121.0(6) . .
C7 C2 C1 121.6(5) . .
C3 C2 C1 117.3(5) . .
C2 C3 C4 119.7(6) . .
C2 C3 H3 120.1 . .
C4 C3 H3 120.1 . .
C5 C4 C3 119.6(5) . .
C5 C4 H4 120.2 . .
C3 C4 H4 120.2 . .
C6 C5 C4 120.3(6) . .
C6 C5 H5 119.8 . .
C4 C5 H5 119.8 . .
C5 C6 O5 123.8(5) . .
C5 C6 C7 120.2(7) . .
O5 C6 C7 115.5(6) . .
C2 C7 C6 119.1(6) . .
C2 C7 C8 125.2(5) . .
C6 C7 C8 114.8(5) . .
O4 C8 O3 123.6(6) . .
O4 C8 C7 122.5(5) . .
O3 C8 C7 113.3(4) . .
C14 C9 O5 116.4(6) . .
C14 C9 C10 123.0(5) . .
O5 C9 C10 120.5(5) . .
C11 C10 C9 116.1(5) . .
C11 C10 H10 122.0 . .
C9 C10 H10 122.0 . .
C10 C11 C12 126.0(5) . .
C10 C11 H11 117.0 . .
C12 C11 H11 117.0 . .
C13 C12 C11 115.4(6) . .
C13 C12 H12 122.3 . .
C11 C12 H12 122.3 . .
C12 C13 C14 121.1(6) . .
C12 C13 C16 121.5(5) . .
C14 C13 C16 116.9(5) . .
C9 C14 C15 122.4(6) . .
C9 C14 C13 117.5(5) . .
C15 C14 C13 119.3(5) . .
O7 C15 O6 116.0(5) . .
O7 C15 C14 124.8(6) . .
O6 C15 C14 118.9(5) . .
O8 C16 O9 124.2(5) . .
O8 C16 C13 123.2(5) . .
O9 C16 C13 112.4(5) . .
C18 C17 N2 121.8(6) . .
C18 C17 H17 119.1 . .
N2 C17 H17 119.1 . .
C17 C18 C19 125.5(7) . .
C17 C18 H18 117.2 . .
C19 C18 H18 117.2 . .
C18 C19 C20 112.7(6) . .
C18 C19 C22 123.9(6) . .
C20 C19 C22 123.3(6) . .
C21 C20 C19 120.9(6) . .
C21 C20 H20 119.5 . .
C19 C20 H20 119.5 . .
C20 C21 N2 130.7(6) . .
C20 C21 H21 114.6 . .
N2 C21 H21 114.6 . .
C23 C22 C26 120.9(5) . .
C23 C22 C19 116.4(6) . .
C26 C22 C19 122.7(6) . .
C22 C23 C24 119.3(6) . .
C22 C23 H23 120.4 . .
C24 C23 H23 120.4 . .
N1 C24 C23 120.6(6) . .
N1 C24 H24 119.7 . .
C23 C24 H24 119.7 . .
N1 C25 C26 119.8(6) . .
N1 C25 H25 120.1 . .
C26 C25 H25 120.1 . .
C22 C26 C25 119.0(6) . .
C22 C26 H26 120.5 . .
C25 C26 H26 120.5 . .
C24 N1 C25 120.4(6) . .
C24 N1 Zn1 121.2(4) . 4_566
C25 N1 Zn1 117.6(4) . 4_566
C21 N2 C17 108.0(5) . .
C21 N2 Zn2 130.9(4) . .
C17 N2 Zn2 120.8(4) . .
C1 O1 Zn1 80.8(3) . .
C1 O2 Zn1 97.9(3) . .
C8 O3 Zn1 107.4(4) . 4_466
C6 O5 C9 114.3(5) . .
C15 O6 Zn2 85.3(4) . .
C15 O7 Zn2 101.0(3) . .
C16 O9 Zn2 122.2(4) . 4_467
Zn1 O10 H10B 100.2 . .
Zn1 O10 H10A 117.8 . .
H10B O10 H10A 100.1 . .
Zn2 O11 H11B 97.8 . .
Zn2 O11 H11A 119.0 . .
H11B O11 H11A 97.6 . .
Zn2 O12 H12B 109.8 . .
Zn2 O12 H12A 109.7 . .
H12B O12 H12A 109.5 . .
H13B O13 H13A 109.5 . .
H14A O14 H14B 109.5 . .

loop_
_geom_bond_atom_site_label_1
_geom_bond_atom_site_label_2
_geom_bond_distance
_geom_bond_site_symmetry_2
Zn1 O3 1.995(4) 4_566
Zn1 O2 2.005(4) .
Zn1 O10 2.012(4) .
Zn1 N1 2.059(6) 4_466
Zn1 O1 2.356(4) .
Zn2 O9 2.023(4) 4_567
Zn2 O7 2.067(4) .
Zn2 N2 2.093(5) .
Zn2 O11 2.098(4) .
Zn2 O12 2.136(4) .
Zn2 O6 2.401(4) .
C1 O2 1.228(6) .
C1 O1 1.270(6) .
C1 C2 1.520(8) .
C2 C7 1.371(8) .
C2 C3 1.382(8) .
C3 C4 1.393(9) .
C3 H3 0.9300 .
C4 C5 1.388(9) .
C4 H4 0.9300 .
C5 C6 1.373(9) .
C5 H5 0.9300 .
C6 O5 1.386(8) .
C6 C7 1.405(7) .
C7 C8 1.500(8) .
C8 O4 1.146(6) .
C8 O3 1.305(7) .
C9 C14 1.423(8) .
C9 O5 1.451(7) .
C9 C10 1.456(9) .
C10 C11 1.349(9) .
C10 H10 0.9300 .
C11 C12 1.481(8) .
C11 H11 0.9300 .
C12 C13 1.426(8) .
C12 H12 0.9300 .
C13 C14 1.458(8) .
C13 C16 1.460(8) .
C14 C15 1.425(9) .
C15 O7 1.272(7) .
C15 O6 1.275(8) .
C16 O8 1.248(7) .
C16 O9 1.254(7) .
C17 C18 1.292(9) .
C17 N2 1.454(7) .
C17 H17 0.9300 .
C18 C19 1.382(9) .
C18 H18 0.9300 .
C19 C20 1.385(9) .
C19 C22 1.457(8) .
C20 C21 1.245(10) .
C20 H20 0.9300 .
C21 N2 1.380(8) .
C21 H21 0.9300 .
C22 C23 1.382(9) .
C22 C26 1.393(9) .
C23 C24 1.397(9) .
C23 H23 0.9300 .
C24 N1 1.363(8) .
C24 H24 0.9300 .
C25 N1 1.396(9) .
C25 C26 1.397(7) .
C25 H25 0.9300 .
C26 H26 0.9300 .
N1 Zn1 2.059(6) 4_566
O3 Zn1 1.995(4) 4_466
O9 Zn2 2.023(4) 4_467
O10 H10B 0.8499 .
O10 H10A 0.8499 .
O11 H11B 0.8500 .
O11 H11A 0.8500 .
O12 H12B 0.8500 .
O12 H12A 0.8499 .
O13 H13B 0.8501 .
O13 H13A 0.8500 .
O14 H14A 0.8500 .
O14 H14B 0.8501 .

loop_
_geom_hbond_atom_site_label_D
_geom_hbond_atom_site_label_H
_geom_hbond_atom_site_label_A
_geom_hbond_distance_DH
_geom_hbond_distance_HA
_geom_hbond_distance_DA
_geom_hbond_angle_DHA
_geom_hbond_site_symmetry_A
O11 H11B N2 0.85 2.58 2.992(7) 111.2 .
O11 H11A O1 0.85 2.33 2.819(6) 116.9 3_656
O11 H11A O1 0.85 2.33 2.819(6) 116.9 3_656
O13 H13B O4 0.85 2.27 2.980(6) 141.9 3_656
O10 H10A O9 0.85 1.92 2.617(6) 138.4 2_564
O12 H12B O13 0.85 2.41 3.237(6) 164.0 1_455
O13 H13A O6 0.85 2.48 3.266(6) 154.7 1_655
O14 H14A O12 0.85 2.20 2.675(5) 115.4 1_654
